data_7040729
loop_
_publ_author_name
'Zheng, Chunyang'
'Xu, Juping'
'Wang, Feng'
'Tao, Jun'
'Li, Dongfeng'

_publ_section_title
;
 Spin crossover and reversible single-crystal to single-crystal
 transformation behaviour in two cyanide-bridged mixed-valence {FeFe}
 clusters.
;
_journal_issue 43
_journal_name_full 'Dalton transactions (Cambridge, England : 2003)'
_journal_page_first 17254
_journal_page_last 17263
_journal_paper_doi 10.1039/c6dt03436e
_journal_volume 45
_journal_year 2016
_chemical_formula_moiety 'C62 H60 B2 Fe4 N26, 2(Cl O4), 2(H2 O)'
_chemical_formula_sum 'C62 H64 B2 Cl2 Fe4 N26 O10'
_chemical_formula_weight 1649.31
_space_group_crystal_system monoclinic
_space_group_IT_number 14
_space_group_name_Hall '-P 2ybc'
_space_group_name_H-M_alt 'P 1 21/c 1'
_symmetry_space_group_name_Hall '-P 2ybc'
_symmetry_space_group_name_H-M 'P 1 21/c 1'
_atom_sites_solution_hydrogens mixed
_audit_creation_method SHELXL-2014/7
_audit_update_record
;
2016-09-02 deposited with the CCDC.
2016-09-26 downloaded from the CCDC.
;
_cell_angle_alpha 90
_cell_angle_beta 108.7210(10)
_cell_angle_gamma 90
_cell_formula_units_Z 2
_cell_length_a 12.8450(11)
_cell_length_b 17.4067(15)
_cell_length_c 16.5485(14)
_cell_measurement_reflns_used 4893
_cell_measurement_temperature 100(2)
_cell_measurement_theta_max 28.36
_cell_measurement_theta_min 2.34
_cell_volume 3504.3(5)
_computing_cell_refinement 'Bruker SAINT'
_computing_data_collection 'Bruker APEX2'
_computing_data_reduction 'Bruker SAINT'
_computing_molecular_graphics 'Bruker SHELXTL'
_computing_publication_material 'Bruker SHELXTL'
_computing_structure_refinement 'SHELXL-2014/7 (Sheldrick, 2014)'
_computing_structure_solution 'SHELXS-2014 (Sheldrick, 2014)'
_diffrn_ambient_temperature 100(2)
_diffrn_measured_fraction_theta_full 0.994
_diffrn_measured_fraction_theta_max 0.994
_diffrn_measurement_device_type 'Bruker APEX-II CCD'
_diffrn_measurement_method '\f and \w scans'
_diffrn_radiation_type MoK\a
_diffrn_radiation_wavelength 0.71073
_diffrn_reflns_av_R_equivalents 0.0434
_diffrn_reflns_av_unetI/netI 0.0485
_diffrn_reflns_Laue_measured_fraction_full 0.994
_diffrn_reflns_Laue_measured_fraction_max 0.994
_diffrn_reflns_limit_h_max 15
_diffrn_reflns_limit_h_min -15
_diffrn_reflns_limit_k_max 15
_diffrn_reflns_limit_k_min -21
_diffrn_reflns_limit_l_max 20
_diffrn_reflns_limit_l_min -19
_diffrn_reflns_number 20986
_diffrn_reflns_point_group_measured_fraction_full 0.994
_diffrn_reflns_point_group_measured_fraction_max 0.994
_diffrn_reflns_theta_full 25.242
_diffrn_reflns_theta_max 25.500
_diffrn_reflns_theta_min 1.748
_exptl_absorpt_coefficient_mu 0.965
_exptl_absorpt_correction_T_max 0.9533
_exptl_absorpt_correction_T_min 0.9096
_exptl_absorpt_correction_type multi-scan
_exptl_absorpt_process_details sadabs
_exptl_crystal_colour red
_exptl_crystal_density_diffrn 1.563
_exptl_crystal_density_method 'not measured'
_exptl_crystal_description block
_exptl_crystal_F_000 1692
_exptl_crystal_size_max 0.100
_exptl_crystal_size_mid 0.050
_exptl_crystal_size_min 0.050
_refine_diff_density_max 0.471
_refine_diff_density_min -0.551
_refine_diff_density_rms 0.072
_refine_ls_extinction_method none
_refine_ls_goodness_of_fit_ref 1.021
_refine_ls_hydrogen_treatment constr
_refine_ls_matrix_type full
_refine_ls_number_parameters 524
_refine_ls_number_reflns 6476
_refine_ls_number_restraints 184
_refine_ls_restrained_S_all 1.062
_refine_ls_R_factor_all 0.0554
_refine_ls_R_factor_gt 0.0372
_refine_ls_shift/su_max 0.005
_refine_ls_shift/su_mean 0.000
_refine_ls_structure_factor_coef Fsqd
_refine_ls_weighting_details 'w=1/[\s^2^(Fo^2^)+(0.0465P)^2^+2.8474P] where P=(Fo^2^+2Fc^2^)/3'
_refine_ls_weighting_scheme calc
_refine_ls_wR_factor_gt 0.0915
_refine_ls_wR_factor_ref 0.1016
_reflns_Friedel_coverage 0.000
_reflns_number_gt 5033
_reflns_number_total 6476
_reflns_threshold_expression 'I > 2\s(I)'
_cod_data_source_file c6dt03436e2.cif
_cod_data_source_block 3_H2O-100K
_cod_depositor_comments 'Adding full bibliography for 7040715--7040730.cif.'
_cod_database_code 7040729
_shelx_shelxl_version_number 2014/7
_shelx_space_group_comment
;
The symmetry employed for this shelxl refinement is uniquely defined
by the following loop, which should always be used as a source of
symmetry information in preference to the above space-group names.
They are only intended as comments.
;
_shelx_estimated_absorpt_t_min 0.910
_shelx_estimated_absorpt_t_max 0.953

loop_
_space_group_symop_operation_xyz
'x, y, z'
'-x, y+1/2, -z+1/2'
'-x, -y, -z'
'x, -y-1/2, z-1/2'

loop_
_atom_site_label
_atom_site_type_symbol
_atom_site_fract_x
_atom_site_fract_y
_atom_site_fract_z
_atom_site_U_iso_or_equiv
_atom_site_adp_type
_atom_site_occupancy
_atom_site_site_symmetry_order
_atom_site_calc_flag
_atom_site_refinement_flags_posn
_atom_site_refinement_flags_adp
_atom_site_refinement_flags_occupancy
_atom_site_disorder_assembly
_atom_site_disorder_group
Fe1 Fe 0.73591(3) 1.08050(2) 0.57105(2) 0.01495(11) Uani 1 1 d . . . . .
Fe2 Fe 0.63107(3) 0.82042(2) 0.46023(2) 0.01676(11) Uani 1 1 d . . . . .
B1 B 0.8724(3) 1.0769(2) 0.7664(2) 0.0246(7) Uani 1 1 d . . . . .
N1 N 0.67061(18) 0.92770(14) 0.47723(14) 0.0194(5) Uani 1 1 d . . . . .
N2 N 0.50695(19) 1.15219(13) 0.52169(14) 0.0188(5) Uani 1 1 d . . . . .
N3 N 0.7814(2) 1.14591(17) 0.41338(17) 0.0308(6) Uani 1 1 d . . . . .
N4 N 0.69351(18) 1.03086(13) 0.66333(14) 0.0183(5) Uani 1 1 d . . . . .
N5 N 0.76080(19) 1.03379(14) 0.74573(14) 0.0212(5) Uani 1 1 d . . . . .
N6 N 0.79154(18) 1.16951(13) 0.64524(14) 0.0179(5) Uani 1 1 d . . . . .
N7 N 0.84488(19) 1.15943(14) 0.73022(15) 0.0216(5) Uani 1 1 d . . . . .
N8 N 0.88397(18) 1.03672(13) 0.62247(14) 0.0177(5) Uani 1 1 d . . . . .
N9 N 0.93316(18) 1.03865(14) 0.70844(15) 0.0217(5) Uani 1 1 d . . . . .
N10 N 0.55008(19) 0.82341(14) 0.33679(15) 0.0221(5) Uani 1 1 d . . . . .
N11 N 0.59253(19) 0.70952(14) 0.44461(15) 0.0210(5) Uani 1 1 d . . . . .
N12 N 0.76996(18) 0.78878(14) 0.44358(14) 0.0185(5) Uani 1 1 d . . . . .
N13 N 0.70468(18) 0.79061(14) 0.58096(14) 0.0194(5) Uani 1 1 d . . . . .
C1 C 0.6907(2) 0.98866(17) 0.50504(17) 0.0178(6) Uani 1 1 d . . . . .
C2 C 0.5922(2) 1.12566(16) 0.53140(17) 0.0180(6) Uani 1 1 d . . . . .
C3 C 0.7660(2) 1.12350(17) 0.47439(18) 0.0209(6) Uani 1 1 d . . . . .
C4 C 0.6061(2) 0.98973(17) 0.66227(19) 0.0225(6) Uani 1 1 d . . . . .
H4 H 0.5461 0.9783 0.6126 0.027 Uiso 1 1 calc R U . . .
C5 C 0.6152(2) 0.96581(19) 0.7443(2) 0.0289(7) Uani 1 1 d . . . . .
H5 H 0.5642 0.9358 0.7615 0.035 Uiso 1 1 calc R U . . .
C6 C 0.7141(3) 0.99503(19) 0.7952(2) 0.0286(7) Uani 1 1 d . . . . .
H6 H 0.7442 0.9888 0.8553 0.034 Uiso 1 1 calc R U . . .
C7 C 0.7876(2) 1.24499(16) 0.6307(2) 0.0224(6) Uani 1 1 d . . . . .
H7 H 0.7557 1.2683 0.5764 0.027 Uiso 1 1 calc R U . . .
C8 C 0.8368(2) 1.28445(19) 0.7060(2) 0.0284(7) Uani 1 1 d . . . . .
H8 H 0.8445 1.3385 0.7136 0.034 Uiso 1 1 calc R U . . .
C9 C 0.8719(3) 1.22881(19) 0.7671(2) 0.0293(7) Uani 1 1 d . . . . .
H9 H 0.9092 1.2376 0.8260 0.035 Uiso 1 1 calc R U . . .
C10 C 0.9526(2) 1.00146(17) 0.5893(2) 0.0238(7) Uani 1 1 d . . . . .
H10 H 0.9387 0.9923 0.5302 0.029 Uiso 1 1 calc R U . . .
C11 C 1.0478(2) 0.97998(19) 0.6537(2) 0.0328(8) Uani 1 1 d . . . . .
H11 H 1.1100 0.9539 0.6478 0.039 Uiso 1 1 calc R U . . .
C12 C 1.0320(2) 1.00486(19) 0.7281(2) 0.0301(7) Uani 1 1 d . . . . .
H12 H 1.0827 0.9990 0.7839 0.036 Uiso 1 1 calc R U . . .
C13 C 0.9416(3) 1.0747(2) 0.86458(19) 0.0359(8) Uani 1 1 d . . . . .
H13A H 1.0083 1.1057 0.8747 0.054 Uiso 1 1 calc R U . . .
H13B H 0.9620 1.0215 0.8820 0.054 Uiso 1 1 calc R U . . .
H13C H 0.8974 1.0955 0.8979 0.054 Uiso 1 1 calc R U . . .
C14 C 0.5520(2) 0.87818(18) 0.28052(19) 0.0258(7) Uani 1 1 d . . . . .
H14 H 0.6006 0.9204 0.2992 0.031 Uiso 1 1 calc R U . . .
C15 C 0.4860(3) 0.8756(2) 0.1965(2) 0.0360(8) Uani 1 1 d . . . . .
H15 H 0.4893 0.9154 0.1581 0.043 Uiso 1 1 calc R U . . .
C16 C 0.4157(3) 0.8148(2) 0.1690(2) 0.0405(9) Uani 1 1 d . . . . .
H16 H 0.3688 0.8124 0.1115 0.049 Uiso 1 1 calc R U . . .
C17 C 0.4137(3) 0.7567(2) 0.2258(2) 0.0369(9) Uani 1 1 d . . . . .
H17 H 0.3665 0.7136 0.2077 0.044 Uiso 1 1 calc R U . . .
C18 C 0.4818(2) 0.76278(18) 0.30969(19) 0.0258(7) Uani 1 1 d . . . . .
C19 C 0.4831(2) 0.70486(18) 0.3775(2) 0.0263(7) Uani 1 1 d . . . . .
H19A H 0.4242 0.7164 0.4021 0.032 Uiso 1 1 calc R U . . .
H19B H 0.4710 0.6526 0.3527 0.032 Uiso 1 1 calc R U . . .
C20 C 0.6758(2) 0.66866(17) 0.4149(2) 0.0259(7) Uani 1 1 d . . . . .
H20A H 0.6903 0.6174 0.4421 0.031 Uiso 1 1 calc R U . . .
H20B H 0.6461 0.6611 0.3524 0.031 Uiso 1 1 calc R U . . .
C21 C 0.7809(2) 0.71237(17) 0.43615(17) 0.0202(6) Uani 1 1 d . . . . .
C22 C 0.8812(2) 0.67859(18) 0.44328(19) 0.0246(7) Uani 1 1 d . . . . .
H22 H 0.8869 0.6244 0.4396 0.030 Uiso 1 1 calc R U . . .
C23 C 0.9726(2) 0.72439(19) 0.45583(19) 0.0284(7) Uani 1 1 d . . . . .
H23 H 1.0422 0.7023 0.4617 0.034 Uiso 1 1 calc R U . . .
C24 C 0.9608(2) 0.80309(19) 0.4598(2) 0.0287(7) Uani 1 1 d . . . . .
H24 H 1.0218 0.8361 0.4664 0.034 Uiso 1 1 calc R U . . .
C25 C 0.8594(2) 0.83288(18) 0.45387(18) 0.0240(7) Uani 1 1 d . . . . .
H25 H 0.8521 0.8870 0.4572 0.029 Uiso 1 1 calc R U . . .
C26 C 0.5914(2) 0.68016(18) 0.52848(19) 0.0255(7) Uani 1 1 d . . . . .
H26A H 0.5999 0.6236 0.5307 0.031 Uiso 1 1 calc R U . . .
H26B H 0.5206 0.6930 0.5371 0.031 Uiso 1 1 calc R U . . .
C27 C 0.6847(2) 0.71686(18) 0.59695(19) 0.0238(7) Uani 1 1 d . . . . .
C28 C 0.7461(3) 0.6795(2) 0.6707(2) 0.0334(8) Uani 1 1 d . . . . .
H28 H 0.7325 0.6271 0.6800 0.040 Uiso 1 1 calc R U . . .
C29 C 0.8279(3) 0.7203(2) 0.7307(2) 0.0388(9) Uani 1 1 d . . . . .
H29 H 0.8711 0.6961 0.7820 0.047 Uiso 1 1 calc R U . . .
C30 C 0.8461(3) 0.7957(2) 0.7156(2) 0.0335(8) Uani 1 1 d . . . . .
H30 H 0.9013 0.8244 0.7566 0.040 Uiso 1 1 calc R U . . .
C31 C 0.7836(2) 0.82940(19) 0.64072(19) 0.0251(7) Uani 1 1 d . . . . .
H31 H 0.7965 0.8817 0.6306 0.030 Uiso 1 1 calc R U . . .
Cl1 Cl 0.2798(5) 0.9606(3) 0.9629(4) 0.0547(15) Uani 0.5 1 d D U P A 1
O1 O 0.2438(7) 0.8884(3) 0.9921(4) 0.0733(19) Uani 0.5 1 d D U P A 1
O2 O 0.3838(4) 0.9826(3) 1.0171(3) 0.0536(14) Uani 0.5 1 d D U P A 1
O3 O 0.2020(5) 1.0150(3) 0.9728(4) 0.0557(15) Uani 0.5 1 d D U P A 1
O4 O 0.2650(11) 0.9550(5) 0.8747(5) 0.070(3) Uani 0.5 1 d D U P A 1
Cl1' Cl 0.2656(4) 0.9506(3) 0.9543(3) 0.0340(10) Uani 0.5 1 d D U P B 2
O1' O 0.3432(5) 0.8906(3) 0.9707(4) 0.0649(17) Uani 0.5 1 d D U P B 2
O2' O 0.2906(11) 1.0042(5) 1.0183(5) 0.114(3) Uani 0.5 1 d D U P B 2
O3' O 0.2693(10) 0.9906(4) 0.8788(5) 0.054(2) Uani 0.5 1 d D U P B 2
O4' O 0.1593(5) 0.9156(4) 0.9374(5) 0.0836(19) Uani 0.5 1 d D U P B 2
O1W O 0.6444(2) 0.05192(18) 0.25749(18) 0.0598(8) Uani 1 1 d . . . . .
H1WA H 0.6845 0.0710 0.3045 0.072 Uiso 1 1 d R U . . .
H1WB H 0.6831 0.0474 0.2246 0.072 Uiso 1 1 d R U . . .

loop_
_atom_site_aniso_label
_atom_site_aniso_U_11
_atom_site_aniso_U_22
_atom_site_aniso_U_33
_atom_site_aniso_U_23
_atom_site_aniso_U_13
_atom_site_aniso_U_12
Fe1 0.01337(19) 0.0162(2) 0.0148(2) -0.00115(16) 0.00385(15) 0.00141(15)
Fe2 0.0148(2) 0.0178(2) 0.0159(2) -0.00475(16) 0.00241(16) 0.00315(16)
B1 0.0251(17) 0.027(2) 0.0193(18) -0.0011(15) 0.0039(14) 0.0006(15)
N1 0.0161(11) 0.0233(15) 0.0175(12) -0.0057(10) 0.0035(10) 0.0043(10)
N2 0.0187(12) 0.0176(13) 0.0176(13) -0.0032(10) 0.0024(10) 0.0020(10)
N3 0.0240(13) 0.0419(17) 0.0266(15) 0.0095(13) 0.0082(12) 0.0083(12)
N4 0.0187(12) 0.0188(13) 0.0171(12) -0.0013(10) 0.0055(10) 0.0018(10)
N5 0.0225(12) 0.0231(14) 0.0162(12) 0.0023(10) 0.0038(10) 0.0021(10)
N6 0.0154(11) 0.0206(14) 0.0173(12) 0.0001(10) 0.0046(9) 0.0014(10)
N7 0.0230(13) 0.0231(14) 0.0160(13) -0.0039(10) 0.0022(10) -0.0012(10)
N8 0.0173(11) 0.0170(13) 0.0187(12) -0.0011(10) 0.0053(10) 0.0008(10)
N9 0.0171(12) 0.0252(14) 0.0186(13) -0.0002(10) -0.0003(10) 0.0014(10)
N10 0.0190(12) 0.0252(14) 0.0203(13) -0.0052(11) 0.0039(10) 0.0072(11)
N11 0.0185(12) 0.0206(13) 0.0241(13) -0.0071(10) 0.0072(10) 0.0026(10)
N12 0.0194(12) 0.0209(13) 0.0133(12) -0.0017(10) 0.0026(10) 0.0024(10)
N13 0.0167(12) 0.0245(14) 0.0173(13) -0.0024(10) 0.0059(10) 0.0056(10)
C1 0.0130(13) 0.0253(17) 0.0148(14) 0.0021(12) 0.0043(11) 0.0048(12)
C2 0.0204(15) 0.0169(15) 0.0151(15) -0.0012(11) 0.0036(11) -0.0026(12)
C3 0.0147(13) 0.0240(16) 0.0224(16) 0.0004(13) 0.0039(12) 0.0027(12)
C4 0.0174(14) 0.0213(16) 0.0288(17) 0.0014(13) 0.0075(12) 0.0032(12)
C5 0.0261(16) 0.0299(18) 0.0356(19) 0.0138(14) 0.0168(14) 0.0064(14)
C6 0.0319(17) 0.038(2) 0.0196(16) 0.0104(14) 0.0127(14) 0.0100(15)
C7 0.0196(14) 0.0163(16) 0.0336(17) 0.0008(13) 0.0118(13) 0.0028(12)
C8 0.0276(16) 0.0208(17) 0.0367(19) -0.0095(14) 0.0102(14) -0.0029(13)
C9 0.0278(16) 0.0307(19) 0.0280(18) -0.0129(14) 0.0069(14) -0.0065(14)
C10 0.0221(15) 0.0238(17) 0.0280(17) -0.0023(13) 0.0115(13) -0.0003(13)
C11 0.0184(15) 0.0333(19) 0.046(2) 0.0020(16) 0.0089(14) 0.0099(14)
C12 0.0195(15) 0.0320(19) 0.0338(19) 0.0041(14) 0.0016(14) 0.0049(13)
C13 0.0356(19) 0.045(2) 0.0201(17) -0.0004(15) -0.0001(14) 0.0019(16)
C14 0.0249(15) 0.0316(18) 0.0200(16) -0.0010(13) 0.0058(13) 0.0110(13)
C15 0.0347(19) 0.049(2) 0.0240(18) -0.0011(15) 0.0088(15) 0.0153(17)
C16 0.0289(18) 0.068(3) 0.0184(17) -0.0066(17) -0.0015(14) 0.0146(18)
C17 0.0243(16) 0.054(2) 0.0277(19) -0.0194(17) 0.0012(14) 0.0010(16)
C18 0.0182(14) 0.0317(18) 0.0240(16) -0.0099(13) 0.0019(12) 0.0062(13)
C19 0.0181(14) 0.0266(17) 0.0314(18) -0.0144(14) 0.0037(13) -0.0031(13)
C20 0.0256(16) 0.0195(17) 0.0344(18) -0.0064(13) 0.0121(14) 0.0045(13)
C21 0.0224(15) 0.0233(16) 0.0148(14) -0.0016(12) 0.0058(12) 0.0045(12)
C22 0.0254(16) 0.0261(17) 0.0222(16) 0.0020(13) 0.0072(13) 0.0084(13)
C23 0.0203(15) 0.040(2) 0.0249(17) 0.0009(14) 0.0071(13) 0.0098(14)
C24 0.0193(15) 0.036(2) 0.0303(18) -0.0041(14) 0.0071(13) -0.0018(13)
C25 0.0227(15) 0.0247(17) 0.0231(16) -0.0041(13) 0.0053(13) -0.0003(13)
C26 0.0249(15) 0.0226(17) 0.0291(17) -0.0005(13) 0.0088(13) -0.0005(13)
C27 0.0218(15) 0.0282(18) 0.0238(16) 0.0007(13) 0.0106(13) 0.0050(13)
C28 0.0320(18) 0.037(2) 0.0327(19) 0.0127(15) 0.0125(15) 0.0043(15)
C29 0.0325(18) 0.058(3) 0.0231(18) 0.0108(17) 0.0046(15) 0.0078(17)
C30 0.0251(16) 0.051(2) 0.0208(17) -0.0015(15) 0.0028(13) 0.0001(15)
C31 0.0229(15) 0.0308(18) 0.0216(16) -0.0051(13) 0.0072(13) 0.0018(13)
Cl1 0.095(3) 0.029(2) 0.0247(17) -0.0003(14) -0.0024(16) 0.0185(18)
O1 0.122(5) 0.034(3) 0.051(4) 0.001(3) 0.010(4) -0.013(3)
O2 0.045(3) 0.064(4) 0.042(3) 0.021(3) -0.001(2) 0.017(3)
O3 0.053(3) 0.043(3) 0.059(4) -0.015(3) 0.001(3) 0.013(3)
O4 0.096(5) 0.082(6) 0.030(3) -0.011(4) 0.016(3) 0.008(6)
Cl1' 0.0489(15) 0.0259(17) 0.031(2) 0.0028(13) 0.0180(14) 0.0053(12)
O1' 0.065(3) 0.031(3) 0.077(4) 0.009(3) -0.008(3) 0.016(3)
O2' 0.209(7) 0.079(5) 0.060(4) -0.034(4) 0.052(5) -0.009(5)
O3' 0.071(4) 0.053(5) 0.031(3) 0.016(3) 0.006(3) 0.008(5)
O4' 0.075(4) 0.074(4) 0.122(5) 0.016(4) 0.060(4) 0.005(3)
O1W 0.0478(16) 0.079(2) 0.0537(18) 0.0006(15) 0.0183(14) -0.0099(15)

loop_
_atom_type_symbol
_atom_type_description
_atom_type_scat_dispersion_real
_atom_type_scat_dispersion_imag
_atom_type_scat_source
C C 0.0033 0.0016 'International Tables Vol C Tables 4.2.6.8 and 6.1.1.4'
H H 0.0000 0.0000 'International Tables Vol C Tables 4.2.6.8 and 6.1.1.4'
B B 0.0013 0.0007 'International Tables Vol C Tables 4.2.6.8 and 6.1.1.4'
N N 0.0061 0.0033 'International Tables Vol C Tables 4.2.6.8 and 6.1.1.4'
O O 0.0106 0.0060 'International Tables Vol C Tables 4.2.6.8 and 6.1.1.4'
Cl Cl 0.1484 0.1585 'International Tables Vol C Tables 4.2.6.8 and 6.1.1.4'
Fe Fe 0.3463 0.8444 'International Tables Vol C Tables 4.2.6.8 and 6.1.1.4'

loop_
_geom_angle_atom_site_label_1
_geom_angle_atom_site_label_2
_geom_angle_atom_site_label_3
_geom_angle
_geom_angle_site_symmetry_1
_geom_angle_site_symmetry_3
C3 Fe1 C2 89.09(11) . .
C3 Fe1 C1 87.45(12) . .
C2 Fe1 C1 93.70(11) . .
C3 Fe1 N6 94.78(11) . .
C2 Fe1 N6 90.43(10) . .
C1 Fe1 N6 175.34(11) . .
C3 Fe1 N8 94.94(11) . .
C2 Fe1 N8 174.74(11) . .
C1 Fe1 N8 89.86(10) . .
N6 Fe1 N8 85.87(9) . .
C3 Fe1 N4 174.71(11) . .
C2 Fe1 N4 88.29(10) . .
C1 Fe1 N4 88.14(11) . .
N6 Fe1 N4 89.84(10) . .
N8 Fe1 N4 87.96(9) . .
N1 Fe2 N2 87.17(10) . 3_676
N1 Fe2 N12 94.77(10) . .
N2 Fe2 N12 177.82(10) 3_676 .
N1 Fe2 N10 98.73(10) . .
N2 Fe2 N10 87.08(10) 3_676 .
N12 Fe2 N10 93.60(9) . .
N1 Fe2 N13 95.05(10) . .
N2 Fe2 N13 94.14(9) 3_676 .
N12 Fe2 N13 84.70(9) . .
N10 Fe2 N13 166.21(10) . .
N1 Fe2 N11 178.98(10) . .
N2 Fe2 N11 93.25(10) 3_676 .
N12 Fe2 N11 84.79(10) . .
N10 Fe2 N11 82.22(10) . .
N13 Fe2 N11 84.00(10) . .
N7 B1 N5 106.3(2) . .
N7 B1 N9 104.7(2) . .
N5 B1 N9 105.4(2) . .
N7 B1 C13 113.6(3) . .
N5 B1 C13 112.8(3) . .
N9 B1 C13 113.1(3) . .
C1 N1 Fe2 164.3(2) . .
C2 N2 Fe2 161.4(2) . 3_676
C4 N4 N5 107.2(2) . .
C4 N4 Fe1 131.8(2) . .
N5 N4 Fe1 120.91(17) . .
C6 N5 N4 109.1(2) . .
C6 N5 B1 132.0(3) . .
N4 N5 B1 118.8(2) . .
C7 N6 N7 106.9(2) . .
C7 N6 Fe1 132.8(2) . .
N7 N6 Fe1 120.32(17) . .
C9 N7 N6 108.9(2) . .
C9 N7 B1 131.4(3) . .
N6 N7 B1 119.5(2) . .
C10 N8 N9 107.2(2) . .
C10 N8 Fe1 132.6(2) . .
N9 N8 Fe1 120.16(17) . .
C12 N9 N8 109.2(2) . .
C12 N9 B1 131.1(3) . .
N8 N9 B1 119.7(2) . .
C14 N10 C18 118.7(3) . .
C14 N10 Fe2 128.2(2) . .
C18 N10 Fe2 113.1(2) . .
C26 N11 C19 112.9(2) . .
C26 N11 C20 111.5(2) . .
C19 N11 C20 109.5(2) . .
C26 N11 Fe2 106.84(17) . .
C19 N11 Fe2 106.62(18) . .
C20 N11 Fe2 109.29(18) . .
C25 N12 C21 117.7(2) . .
C25 N12 Fe2 126.7(2) . .
C21 N12 Fe2 114.52(19) . .
C31 N13 C27 118.5(3) . .
C31 N13 Fe2 127.6(2) . .
C27 N13 Fe2 112.71(19) . .
N1 C1 Fe1 169.4(2) . .
N2 C2 Fe1 168.6(2) . .
N3 C3 Fe1 176.2(3) . .
N4 C4 C5 110.1(3) . .
N4 C4 H4 124.9 . .
C5 C4 H4 124.9 . .
C6 C5 C4 105.0(3) . .
C6 C5 H5 127.5 . .
C4 C5 H5 127.5 . .
N5 C6 C5 108.5(3) . .
N5 C6 H6 125.7 . .
C5 C6 H6 125.7 . .
N6 C7 C8 110.2(3) . .
N6 C7 H7 124.9 . .
C8 C7 H7 124.9 . .
C9 C8 C7 105.1(3) . .
C9 C8 H8 127.4 . .
C7 C8 H8 127.4 . .
N7 C9 C8 108.9(3) . .
N7 C9 H9 125.6 . .
C8 C9 H9 125.6 . .
N8 C10 C11 110.2(3) . .
N8 C10 H10 124.9 . .
C11 C10 H10 124.9 . .
C12 C11 C10 104.7(3) . .
C12 C11 H11 127.6 . .
C10 C11 H11 127.6 . .
N9 C12 C11 108.7(3) . .
N9 C12 H12 125.7 . .
C11 C12 H12 125.7 . .
B1 C13 H13A 109.5 . .
B1 C13 H13B 109.5 . .
H13A C13 H13B 109.5 . .
B1 C13 H13C 109.5 . .
H13A C13 H13C 109.5 . .
H13B C13 H13C 109.5 . .
N10 C14 C15 122.5(3) . .
N10 C14 H14 118.8 . .
C15 C14 H14 118.8 . .
C16 C15 C14 119.1(3) . .
C16 C15 H15 120.5 . .
C14 C15 H15 120.5 . .
C15 C16 C17 119.4(3) . .
C15 C16 H16 120.3 . .
C17 C16 H16 120.3 . .
C16 C17 C18 118.7(3) . .
C16 C17 H17 120.7 . .
C18 C17 H17 120.7 . .
N10 C18 C17 121.7(3) . .
N10 C18 C19 115.1(3) . .
C17 C18 C19 123.2(3) . .
N11 C19 C18 107.6(2) . .
N11 C19 H19A 110.2 . .
C18 C19 H19A 110.2 . .
N11 C19 H19B 110.2 . .
C18 C19 H19B 110.2 . .
H19A C19 H19B 108.5 . .
C21 C20 N11 111.7(2) . .
C21 C20 H20A 109.3 . .
N11 C20 H20A 109.3 . .
C21 C20 H20B 109.3 . .
N11 C20 H20B 109.3 . .
H20A C20 H20B 107.9 . .
N12 C21 C22 122.2(3) . .
N12 C21 C20 114.3(2) . .
C22 C21 C20 123.4(3) . .
C23 C22 C21 119.4(3) . .
C23 C22 H22 120.3 . .
C21 C22 H22 120.3 . .
C22 C23 C24 118.7(3) . .
C22 C23 H23 120.7 . .
C24 C23 H23 120.7 . .
C25 C24 C23 119.1(3) . .
C25 C24 H24 120.5 . .
C23 C24 H24 120.5 . .
N12 C25 C24 122.9(3) . .
N12 C25 H25 118.5 . .
C24 C25 H25 118.5 . .
N11 C26 C27 108.3(2) . .
N11 C26 H26A 110.0 . .
C27 C26 H26A 110.0 . .
N11 C26 H26B 110.0 . .
C27 C26 H26B 110.0 . .
H26A C26 H26B 108.4 . .
N13 C27 C28 121.9(3) . .
N13 C27 C26 114.3(3) . .
C28 C27 C26 123.8(3) . .
C27 C28 C29 118.4(3) . .
C27 C28 H28 120.8 . .
C29 C28 H28 120.8 . .
C30 C29 C28 119.6(3) . .
C30 C29 H29 120.2 . .
C28 C29 H29 120.2 . .
C29 C30 C31 119.3(3) . .
C29 C30 H30 120.4 . .
C31 C30 H30 120.4 . .
N13 C31 C30 122.2(3) . .
N13 C31 H31 118.9 . .
C30 C31 H31 118.9 . .
O2 Cl1 O4 117.7(7) . .
O2 Cl1 O3 107.6(5) . .
O4 Cl1 O3 107.4(7) . .
O2 Cl1 O1 111.0(6) . .
O4 Cl1 O1 109.2(6) . .
O3 Cl1 O1 102.9(6) . .
O2' Cl1' O1' 112.4(7) . .
O2' Cl1' O4' 114.2(7) . .
O1' Cl1' O4' 107.0(5) . .
O2' Cl1' O3' 105.9(6) . .
O1' Cl1' O3' 107.9(6) . .
O4' Cl1' O3' 109.2(7) . .
H1WA O1W H1WB 108.3 . .

loop_
_geom_bond_atom_site_label_1
_geom_bond_atom_site_label_2
_geom_bond_distance
_geom_bond_site_symmetry_2
Fe1 C3 1.915(3) .
Fe1 C2 1.917(3) .
Fe1 C1 1.918(3) .
Fe1 N6 1.963(2) .
Fe1 N8 1.971(2) .
Fe1 N4 1.977(2) .
Fe2 N1 1.932(3) .
Fe2 N2 1.950(2) 3_676
Fe2 N12 1.969(2) .
Fe2 N10 1.973(2) .
Fe2 N13 1.985(2) .
Fe2 N11 1.989(2) .
B1 N7 1.553(4) .
B1 N5 1.556(4) .
B1 N9 1.565(4) .
B1 C13 1.583(4) .
N1 C1 1.152(4) .
N2 C2 1.152(4) .
N2 Fe2 1.949(2) 3_676
N3 C3 1.157(4) .
N4 C4 1.327(4) .
N4 N5 1.361(3) .
N5 C6 1.342(4) .
N6 C7 1.334(4) .
N6 N7 1.364(3) .
N7 C9 1.348(4) .
N8 C10 1.329(4) .
N8 N9 1.359(3) .
N9 C12 1.341(4) .
N10 C14 1.338(4) .
N10 C18 1.353(4) .
N11 C26 1.484(4) .
N11 C19 1.488(4) .
N11 C20 1.493(4) .
N12 C25 1.346(4) .
N12 C21 1.347(4) .
N13 C31 1.348(4) .
N13 C27 1.352(4) .
C4 C5 1.389(4) .
C4 H4 0.9500 .
C5 C6 1.377(5) .
C5 H5 0.9500 .
C6 H6 0.9500 .
C7 C8 1.386(4) .
C7 H7 0.9500 .
C8 C9 1.368(5) .
C8 H8 0.9500 .
C9 H9 0.9500 .
C10 C11 1.391(4) .
C10 H10 0.9500 .
C11 C12 1.380(5) .
C11 H11 0.9500 .
C12 H12 0.9500 .
C13 H13A 0.9800 .
C13 H13B 0.9800 .
C13 H13C 0.9800 .
C14 C15 1.378(4) .
C14 H14 0.9500 .
C15 C16 1.371(5) .
C15 H15 0.9500 .
C16 C17 1.387(5) .
C16 H16 0.9500 .
C17 C18 1.387(4) .
C17 H17 0.9500 .
C18 C19 1.504(5) .
C19 H19A 0.9900 .
C19 H19B 0.9900 .
C20 C21 1.490(4) .
C20 H20A 0.9900 .
C20 H20B 0.9900 .
C21 C22 1.386(4) .
C22 C23 1.378(4) .
C22 H22 0.9500 .
C23 C24 1.382(5) .
C23 H23 0.9500 .
C24 C25 1.376(4) .
C24 H24 0.9500 .
C25 H25 0.9500 .
C26 C27 1.503(4) .
C26 H26A 0.9900 .
C26 H26B 0.9900 .
C27 C28 1.384(4) .
C28 C29 1.388(5) .
C28 H28 0.9500 .
C29 C30 1.371(5) .
C29 H29 0.9500 .
C30 C31 1.373(4) .
C30 H30 0.9500 .
C31 H31 0.9500 .
Cl1 O2 1.403(7) .
Cl1 O4 1.413(7) .
Cl1 O3 1.425(7) .
Cl1 O1 1.474(7) .
Cl1' O2' 1.371(7) .
Cl1' O1' 1.408(6) .
Cl1' O4' 1.438(7) .
Cl1' O3' 1.445(7) .
O1W H1WA 0.8499 .
O1W H1WB 0.8501 .

loop_
_geom_torsion_atom_site_label_1
_geom_torsion_atom_site_label_2
_geom_torsion_atom_site_label_3
_geom_torsion_atom_site_label_4
_geom_torsion
_geom_torsion_site_symmetry_1
C4 N4 N5 C6 -0.6(3) .
Fe1 N4 N5 C6 -179.1(2) .
C4 N4 N5 B1 178.4(2) .
Fe1 N4 N5 B1 -0.2(3) .
N7 B1 N5 C6 -126.1(3) .
N9 B1 N5 C6 123.0(3) .
C13 B1 N5 C6 -0.9(5) .
N7 B1 N5 N4 55.2(3) .
N9 B1 N5 N4 -55.6(3) .
C13 B1 N5 N4 -179.6(2) .
C7 N6 N7 C9 0.8(3) .
Fe1 N6 N7 C9 -178.31(19) .
C7 N6 N7 B1 -174.4(2) .
Fe1 N6 N7 B1 6.5(3) .
N5 B1 N7 C9 126.7(3) .
N9 B1 N7 C9 -121.9(3) .
C13 B1 N7 C9 2.0(5) .
N5 B1 N7 N6 -59.3(3) .
N9 B1 N7 N6 52.0(3) .
C13 B1 N7 N6 175.9(2) .
C10 N8 N9 C12 0.2(3) .
Fe1 N8 N9 C12 179.3(2) .
C10 N8 N9 B1 -180.0(3) .
Fe1 N8 N9 B1 -0.9(3) .
N7 B1 N9 C12 124.5(3) .
N5 B1 N9 C12 -123.5(3) .
C13 B1 N9 C12 0.2(5) .
N7 B1 N9 N8 -55.3(3) .
N5 B1 N9 N8 56.7(3) .
C13 B1 N9 N8 -179.6(3) .
Fe2 N1 C1 Fe1 35.7(19) .
Fe2 N2 C2 Fe1 -22.3(19) 3_676
N5 N4 C4 C5 0.4(3) .
Fe1 N4 C4 C5 178.7(2) .
N4 C4 C5 C6 -0.1(3) .
N4 N5 C6 C5 0.5(3) .
B1 N5 C6 C5 -178.3(3) .
C4 C5 C6 N5 -0.2(3) .
N7 N6 C7 C8 -0.9(3) .
Fe1 N6 C7 C8 178.1(2) .
N6 C7 C8 C9 0.6(3) .
N6 N7 C9 C8 -0.4(3) .
B1 N7 C9 C8 174.0(3) .
C7 C8 C9 N7 -0.1(3) .
N9 N8 C10 C11 0.0(3) .
Fe1 N8 C10 C11 -179.0(2) .
N8 C10 C11 C12 -0.1(4) .
N8 N9 C12 C11 -0.3(4) .
B1 N9 C12 C11 179.9(3) .
C10 C11 C12 N9 0.2(4) .
C18 N10 C14 C15 0.9(4) .
Fe2 N10 C14 C15 -175.9(2) .
N10 C14 C15 C16 0.0(5) .
C14 C15 C16 C17 -1.0(5) .
C15 C16 C17 C18 1.2(5) .
C14 N10 C18 C17 -0.7(4) .
Fe2 N10 C18 C17 176.6(2) .
C14 N10 C18 C19 -178.7(2) .
Fe2 N10 C18 C19 -1.5(3) .
C16 C17 C18 N10 -0.4(5) .
C16 C17 C18 C19 177.5(3) .
C26 N11 C19 C18 157.2(2) .
C20 N11 C19 C18 -77.9(3) .
Fe2 N11 C19 C18 40.2(2) .
N10 C18 C19 N11 -26.2(3) .
C17 C18 C19 N11 155.8(3) .
C26 N11 C20 C21 -96.7(3) .
C19 N11 C20 C21 137.7(3) .
Fe2 N11 C20 C21 21.2(3) .
C25 N12 C21 C22 3.5(4) .
Fe2 N12 C21 C22 -165.2(2) .
C25 N12 C21 C20 -173.3(3) .
Fe2 N12 C21 C20 18.0(3) .
N11 C20 C21 N12 -26.2(4) .
N11 C20 C21 C22 157.2(3) .
N12 C21 C22 C23 -2.0(4) .
C20 C21 C22 C23 174.4(3) .
C21 C22 C23 C24 -0.9(4) .
C22 C23 C24 C25 2.1(5) .
C21 N12 C25 C24 -2.1(4) .
Fe2 N12 C25 C24 165.0(2) .
C23 C24 C25 N12 -0.6(5) .
C19 N11 C26 C27 -155.8(2) .
C20 N11 C26 C27 80.4(3) .
Fe2 N11 C26 C27 -39.0(3) .
C31 N13 C27 C28 -3.0(4) .
Fe2 N13 C27 C28 165.6(2) .
C31 N13 C27 C26 176.9(2) .
Fe2 N13 C27 C26 -14.5(3) .
N11 C26 C27 N13 36.1(3) .
N11 C26 C27 C28 -144.0(3) .
N13 C27 C28 C29 2.1(5) .
C26 C27 C28 C29 -177.8(3) .
C27 C28 C29 C30 -0.2(5) .
C28 C29 C30 C31 -0.7(5) .
C27 N13 C31 C30 2.0(4) .
Fe2 N13 C31 C30 -164.6(2) .
C29 C30 C31 N13 -0.1(5) .
